data_1534103
loop_
_publ_author_name
'Hassan, Haitham'
'Mohammed, Shireen'
'Robert, Fr\'ed\'eric'
'Landais, Yannick'

_publ_section_title
;
 Total Synthesis of (+-)-Eucophylline. A Free-Radical Approach to the
 Synthesis of the Azabicyclo[3.3.1]nonane Skeleton.
;
_journal_issue 18
_journal_name_full 'Organic letters'
_journal_page_first 4518
_journal_page_last 4521
_journal_paper_doi 10.1021/acs.orglett.5b02218
_journal_volume 17
_journal_year 2015
_chemical_formula_sum 'C24 H21 N'
_chemical_formula_weight 323.42
_chemical_name_systematic
; 
 ? 
;
_space_group_IT_number 14
_symmetry_cell_setting monoclinic
_symmetry_space_group_name_Hall '-P 2ybc'
_symmetry_space_group_name_H-M 'P 1 21/c 1'
_atom_sites_solution_hydrogens geom
_atom_sites_solution_primary direct
_atom_sites_solution_secondary difmap
_audit_creation_method SHELXL-97
_cell_angle_alpha 90.00
_cell_angle_beta 94.988(6)
_cell_angle_gamma 90.00
_cell_formula_units_Z 8
_cell_length_a 7.4677(11)
_cell_length_b 18.793(3)
_cell_length_c 24.102(4)
_cell_measurement_reflns_used 4052
_cell_measurement_temperature 133(2)
_cell_measurement_theta_max 68.25
_cell_measurement_theta_min 6.40
_cell_volume 3369.7(9)
_computing_cell_refinement 'CrystalClear-SM Expert 2.1 (Rigaku, 2013)'
_computing_data_collection 'CrystalClear-SM Expert 2.1 (Rigaku, 2013)'
_computing_data_reduction 'CrystalClear-SM Expert 2.1 (Rigaku, 2013)'
_computing_structure_refinement 'SHELXL (Sheldrick, 2008)'
_computing_structure_solution 'SHELXS (Sheldrick, 2008)'
_diffrn_ambient_temperature 133(2)
_diffrn_detector PILT
_diffrn_detector_area_resol_mean 5.8140
_diffrn_measured_fraction_theta_full 0.985
_diffrn_measured_fraction_theta_max 0.985
_diffrn_measurement_device 'AFC11 (Right): Eulerian 3 circle'
_diffrn_measurement_device_type 'Rigaku PILATUS conversion'
_diffrn_measurement_method 'profile data from \w-scans'
_diffrn_radiation_monochromator Confocal
_diffrn_radiation_source 'Rotating Anode'
_diffrn_radiation_type CuK\a
_diffrn_radiation_wavelength 1.54187
_diffrn_reflns_av_R_equivalents 0.0300
_diffrn_reflns_av_sigmaI/netI 0.0398
_diffrn_reflns_limit_h_max 8
_diffrn_reflns_limit_h_min -8
_diffrn_reflns_limit_k_max 22
_diffrn_reflns_limit_k_min -19
_diffrn_reflns_limit_l_max 28
_diffrn_reflns_limit_l_min -29
_diffrn_reflns_number 18405
_diffrn_reflns_theta_full 68.25
_diffrn_reflns_theta_max 68.25
_diffrn_reflns_theta_min 6.40
_exptl_absorpt_coefficient_mu 0.557
_exptl_absorpt_correction_T_max 0.9890
_exptl_absorpt_correction_T_min 0.9464
_exptl_absorpt_correction_type multi-scan
_exptl_absorpt_process_details 'CrystalClear-SM Expert 2.1 (Rigaku, 2013)'
_exptl_crystal_colour yellow
_exptl_crystal_density_diffrn 1.275
_exptl_crystal_density_method 'not measured'
_exptl_crystal_description prism
_exptl_crystal_F_000 1376
_exptl_crystal_size_max 0.10
_exptl_crystal_size_mid 0.07
_exptl_crystal_size_min 0.02
_refine_diff_density_max 0.484
_refine_diff_density_min -0.199
_refine_diff_density_rms 0.041
_refine_ls_extinction_method none
_refine_ls_goodness_of_fit_ref 1.013
_refine_ls_hydrogen_treatment constr
_refine_ls_matrix_type full
_refine_ls_number_parameters 451
_refine_ls_number_reflns 6061
_refine_ls_number_restraints 0
_refine_ls_restrained_S_all 1.013
_refine_ls_R_factor_all 0.0734
_refine_ls_R_factor_gt 0.0507
_refine_ls_shift/su_max 0.000
_refine_ls_shift/su_mean 0.000
_refine_ls_structure_factor_coef Fsqd
_refine_ls_weighting_details 'calc w=1/[\s^2^(Fo^2^)+(0.0874P)^2^+0.0000P] where P=(Fo^2^+2Fc^2^)/3'
_refine_ls_weighting_scheme calc
_refine_ls_wR_factor_gt 0.1377
_refine_ls_wR_factor_ref 0.1448
_reflns_number_gt 4052
_reflns_number_total 6061
_reflns_threshold_expression >2sigma(I)
_cod_data_source_file ol5b02218_si_001.cif
_cod_data_source_block hh453
_cod_original_sg_symbol_H-M P21/c
_cod_database_code 1534103

loop_
_symmetry_equiv_pos_as_xyz
'x, y, z'
'-x, y+1/2, -z+1/2'
'-x, -y, -z'
'x, -y-1/2, z-1/2'

loop_
_atom_site_label
_atom_site_type_symbol
_atom_site_fract_x
_atom_site_fract_y
_atom_site_fract_z
_atom_site_U_iso_or_equiv
_atom_site_adp_type
_atom_site_occupancy
_atom_site_symmetry_multiplicity
_atom_site_calc_flag
_atom_site_refinement_flags
C1 C 0.7947(3) 0.50735(10) 0.27863(8) 0.0296(4) Uani 1 1 d .
C2 C 0.6443(3) 0.47791(11) 0.24998(9) 0.0320(4) Uani 1 1 d .
H2 H 0.5543 0.4580 0.2708 0.038 Uiso 1 1 calc R
C3 C 0.6183(3) 0.47594(10) 0.19275(8) 0.0300(4) Uani 1 1 d .
H3 H 0.5104 0.4566 0.1751 0.036 Uiso 1 1 calc R
C4 C 0.7508(3) 0.50247(10) 0.16060(9) 0.0322(5) Uani 1 1 d .
C5 C 0.9127(3) 0.53233(10) 0.18921(8) 0.0265(4) Uani 1 1 d .
C6 C 0.9301(3) 0.53472(10) 0.24804(8) 0.0277(4) Uani 1 1 d .
C7 C 0.7306(3) 0.50299(12) 0.10103(9) 0.0398(5) Uani 1 1 d .
H7 H 0.6238 0.4845 0.0821 0.048 Uiso 1 1 calc R
C8 C 0.8615(3) 0.52949(12) 0.07101(10) 0.0421(5) Uani 1 1 d .
H8 H 0.8429 0.5300 0.0315 0.050 Uiso 1 1 calc R
C9 C 1.0256(3) 0.55643(11) 0.09738(9) 0.0379(5) Uani 1 1 d .
C10 C 1.0499(3) 0.55755(10) 0.15683(9) 0.0321(5) Uani 1 1 d .
C11 C 1.1643(3) 0.58232(13) 0.06755(10) 0.0449(6) Uani 1 1 d .
H11 H 1.1493 0.5829 0.0280 0.054 Uiso 1 1 calc R
C12 C 1.3229(3) 0.60710(14) 0.09471(11) 0.0479(6) Uani 1 1 d .
H12 H 1.4164 0.6232 0.0735 0.057 Uiso 1 1 calc R
C13 C 1.3475(3) 0.60874(12) 0.15219(10) 0.0408(5) Uani 1 1 d .
H13 H 1.4569 0.6264 0.1701 0.049 Uiso 1 1 calc R
C14 C 1.2120(3) 0.58454(11) 0.18408(9) 0.0361(5) Uani 1 1 d .
C15 C 1.2289(3) 0.58601(10) 0.24426(8) 0.0297(4) Uani 1 1 d .
H15 H 1.3370 0.6037 0.2630 0.036 Uiso 1 1 calc R
C16 C 1.0987(3) 0.56347(11) 0.27464(9) 0.0329(5) Uani 1 1 d .
H16 H 1.1157 0.5661 0.3141 0.039 Uiso 1 1 calc R
C17 C 0.8062(3) 0.50962(11) 0.34101(8) 0.0303(4) Uani 1 1 d .
N18 N 0.8367(2) 0.57830(10) 0.36590(7) 0.0356(4) Uani 1 1 d .
C19 C 0.8906(3) 0.57247(13) 0.42584(9) 0.0411(5) Uani 1 1 d .
H19A H 0.9043 0.6207 0.4422 0.049 Uiso 1 1 calc R
H19B H 1.0081 0.5480 0.4315 0.049 Uiso 1 1 calc R
C20 C 0.7499(3) 0.53084(12) 0.45512(8) 0.0348(5) Uani 1 1 d .
H20 H 0.7864 0.5297 0.4960 0.042 Uiso 1 1 calc R
C21 C 0.7523(3) 0.45503(11) 0.43216(8) 0.0334(5) Uani 1 1 d .
H21A H 0.8506 0.4281 0.4528 0.040 Uiso 1 1 calc R
H21B H 0.6375 0.4313 0.4385 0.040 Uiso 1 1 calc R
C22 C 0.7783(3) 0.45294(11) 0.37129(8) 0.0322(5) Uani 1 1 d .
H22 H 0.7744 0.4079 0.3533 0.039 Uiso 1 1 calc R
C23 C 0.6742(3) 0.62317(12) 0.35773(10) 0.0390(5) Uani 1 1 d .
H23A H 0.6415 0.6298 0.3174 0.047 Uiso 1 1 calc R
H23B H 0.6998 0.6706 0.3744 0.047 Uiso 1 1 calc R
C24 C 0.5172(3) 0.58948(12) 0.38430(9) 0.0371(5) Uani 1 1 d .
H24A H 0.4779 0.5462 0.3633 0.045 Uiso 1 1 calc R
H24B H 0.4150 0.6232 0.3823 0.045 Uiso 1 1 calc R
C25 C 0.5691(3) 0.56986(12) 0.44505(9) 0.0375(5) Uani 1 1 d .
H25A H 0.4736 0.5393 0.4583 0.045 Uiso 1 1 calc R
H25B H 0.5744 0.6139 0.4676 0.045 Uiso 1 1 calc R
C51 C 0.7093(2) 0.83748(9) 0.25890(8) 0.0234(4) Uani 1 1 d .
C52 C 0.8601(2) 0.86822(10) 0.28758(8) 0.0257(4) Uani 1 1 d .
H52 H 0.9529 0.8865 0.2671 0.031 Uiso 1 1 calc R
C53 C 0.8784(3) 0.87281(10) 0.34518(8) 0.0277(4) Uani 1 1 d .
H53 H 0.9834 0.8937 0.3635 0.033 Uiso 1 1 calc R
C54 C 0.7438(2) 0.84693(10) 0.37658(8) 0.0253(4) Uani 1 1 d .
C55 C 0.5873(2) 0.81624(9) 0.34854(7) 0.0220(4) Uani 1 1 d .
C56 C 0.5692(2) 0.81115(9) 0.28917(7) 0.0225(4) Uani 1 1 d .
C57 C 0.7594(3) 0.85018(11) 0.43632(8) 0.0325(5) Uani 1 1 d .
H57 H 0.8647 0.8700 0.4552 0.039 Uiso 1 1 calc R
C58 C 0.6273(3) 0.82572(12) 0.46623(8) 0.0362(5) Uani 1 1 d .
H58 H 0.6420 0.8284 0.5057 0.043 Uiso 1 1 calc R
C59 C 0.4652(3) 0.79569(11) 0.43946(8) 0.0311(4) Uani 1 1 d .
C60 C 0.4459(2) 0.79153(10) 0.38020(7) 0.0244(4) Uani 1 1 d .
C61 C 0.3255(3) 0.77043(12) 0.46925(9) 0.0378(5) Uani 1 1 d .
H61 H 0.3368 0.7729 0.5088 0.045 Uiso 1 1 calc R
C62 C 0.1715(3) 0.74195(12) 0.44201(9) 0.0380(5) Uani 1 1 d .
H62 H 0.0784 0.7250 0.4630 0.046 Uiso 1 1 calc R
C63 C 0.1513(3) 0.73784(11) 0.38459(9) 0.0324(5) Uani 1 1 d .
H63 H 0.0447 0.7180 0.3665 0.039 Uiso 1 1 calc R
C64 C 0.2865(2) 0.76262(10) 0.35281(8) 0.0262(4) Uani 1 1 d .
C65 C 0.2703(2) 0.76001(10) 0.29310(8) 0.0280(4) Uani 1 1 d .
H65 H 0.1629 0.7420 0.2742 0.034 Uiso 1 1 calc R
C66 C 0.4042(2) 0.78257(10) 0.26293(8) 0.0253(4) Uani 1 1 d .
H66 H 0.3889 0.7794 0.2235 0.030 Uiso 1 1 calc R
C67 C 0.7011(2) 0.83425(10) 0.19698(8) 0.0239(4) Uani 1 1 d .
N68 N 0.6693(2) 0.76567(8) 0.17249(6) 0.0261(4) Uani 1 1 d .
C69 C 0.6115(3) 0.77144(12) 0.11295(8) 0.0326(5) Uani 1 1 d .
H69A H 0.4950 0.7968 0.1080 0.039 Uiso 1 1 calc R
H69B H 0.5945 0.7232 0.0968 0.039 Uiso 1 1 calc R
C70 C 0.7521(3) 0.81193(12) 0.08240(8) 0.0346(5) Uani 1 1 d .
H70 H 0.7122 0.8132 0.0417 0.042 Uiso 1 1 calc R
C71 C 0.7575(3) 0.88783(11) 0.10497(8) 0.0322(5) Uani 1 1 d .
H71A H 0.8747 0.9095 0.0985 0.039 Uiso 1 1 calc R
H71B H 0.6621 0.9161 0.0841 0.039 Uiso 1 1 calc R
C72 C 0.7319(2) 0.89147(10) 0.16611(8) 0.0270(4) Uani 1 1 d .
H72 H 0.7380 0.9367 0.1837 0.032 Uiso 1 1 calc R
C73 C 0.8321(3) 0.72123(11) 0.18027(9) 0.0325(5) Uani 1 1 d .
H73A H 0.8056 0.6733 0.1645 0.039 Uiso 1 1 calc R
H73B H 0.8675 0.7157 0.2206 0.039 Uiso 1 1 calc R
C74 C 0.9881(3) 0.75409(12) 0.15202(9) 0.0354(5) Uani 1 1 d .
H74A H 1.0283 0.7981 0.1719 0.042 Uiso 1 1 calc R
H74B H 1.0904 0.7204 0.1542 0.042 Uiso 1 1 calc R
C75 C 0.9317(3) 0.77153(12) 0.09087(9) 0.0394(5) Uani 1 1 d .
H75A H 0.9214 0.7266 0.0693 0.047 Uiso 1 1 calc R
H75B H 1.0269 0.8006 0.0758 0.047 Uiso 1 1 calc R

loop_
_atom_site_aniso_label
_atom_site_aniso_U_11
_atom_site_aniso_U_22
_atom_site_aniso_U_33
_atom_site_aniso_U_23
_atom_site_aniso_U_13
_atom_site_aniso_U_12
C1 0.0296(10) 0.0212(10) 0.0382(11) -0.0012(8) 0.0037(8) 0.0017(8)
C2 0.0297(10) 0.0298(11) 0.0365(11) -0.0023(8) 0.0032(8) -0.0002(8)
C3 0.0301(10) 0.0247(10) 0.0344(11) -0.0013(8) -0.0010(8) -0.0050(8)
C4 0.0383(11) 0.0200(10) 0.0387(11) 0.0004(8) 0.0051(9) 0.0048(8)
C5 0.0302(10) 0.0166(9) 0.0335(10) 0.0038(7) 0.0073(8) 0.0058(8)
C6 0.0352(10) 0.0183(10) 0.0297(10) -0.0001(7) 0.0030(8) 0.0054(8)
C7 0.0432(12) 0.0363(13) 0.0390(12) 0.0008(9) -0.0015(10) 0.0007(10)
C8 0.0486(13) 0.0365(13) 0.0416(12) 0.0074(10) 0.0067(10) 0.0050(10)
C9 0.0532(13) 0.0293(12) 0.0319(11) 0.0063(9) 0.0075(10) 0.0112(10)
C10 0.0333(10) 0.0238(10) 0.0398(11) 0.0048(8) 0.0070(9) 0.0041(8)
C11 0.0516(14) 0.0428(14) 0.0418(13) 0.0064(10) 0.0125(11) 0.0033(11)
C12 0.0457(13) 0.0466(14) 0.0542(15) 0.0116(11) 0.0210(11) 0.0010(11)
C13 0.0336(11) 0.0364(13) 0.0537(14) 0.0091(10) 0.0119(10) 0.0001(9)
C14 0.0319(11) 0.0229(11) 0.0538(14) 0.0035(9) 0.0050(10) 0.0059(8)
C15 0.0254(9) 0.0238(10) 0.0396(11) 0.0014(8) 0.0012(8) -0.0006(8)
C16 0.0274(10) 0.0272(11) 0.0441(12) 0.0041(9) 0.0034(9) 0.0011(8)
C17 0.0281(10) 0.0301(11) 0.0334(10) -0.0026(8) 0.0077(8) 0.0020(8)
N18 0.0348(9) 0.0345(10) 0.0385(10) 0.0017(8) 0.0088(7) -0.0018(8)
C19 0.0351(11) 0.0378(13) 0.0497(13) -0.0088(10) -0.0008(10) -0.0041(10)
C20 0.0408(11) 0.0412(13) 0.0223(10) -0.0051(8) 0.0025(8) -0.0013(10)
C21 0.0321(10) 0.0366(12) 0.0321(11) 0.0013(9) 0.0071(8) 0.0021(9)
C22 0.0352(11) 0.0314(11) 0.0305(10) -0.0029(8) 0.0052(8) 0.0078(9)
C23 0.0457(12) 0.0281(12) 0.0447(12) 0.0011(9) 0.0125(10) 0.0057(9)
C24 0.0347(11) 0.0352(12) 0.0419(12) -0.0033(9) 0.0059(9) 0.0104(9)
C25 0.0430(12) 0.0347(12) 0.0368(12) -0.0071(9) 0.0147(9) 0.0011(9)
C51 0.0261(9) 0.0178(10) 0.0266(9) -0.0003(7) 0.0032(7) 0.0022(7)
C52 0.0269(9) 0.0211(10) 0.0298(10) 0.0001(7) 0.0060(8) -0.0037(7)
C53 0.0269(9) 0.0236(10) 0.0320(10) -0.0018(8) 0.0001(8) -0.0046(8)
C54 0.0270(9) 0.0224(10) 0.0257(10) -0.0010(7) -0.0014(7) 0.0003(7)
C55 0.0241(9) 0.0164(9) 0.0252(9) 0.0003(7) 0.0009(7) 0.0015(7)
C56 0.0253(9) 0.0162(9) 0.0260(9) 0.0002(7) 0.0021(7) 0.0023(7)
C57 0.0315(10) 0.0376(12) 0.0275(10) -0.0038(8) -0.0023(8) -0.0045(9)
C58 0.0428(12) 0.0444(13) 0.0212(10) 0.0003(9) 0.0009(9) -0.0012(10)
C59 0.0345(10) 0.0313(11) 0.0281(10) 0.0028(8) 0.0063(8) 0.0015(9)
C60 0.0277(9) 0.0198(9) 0.0261(10) 0.0019(7) 0.0047(7) 0.0028(7)
C61 0.0465(12) 0.0409(13) 0.0277(10) 0.0022(9) 0.0123(9) -0.0015(10)
C62 0.0371(11) 0.0385(13) 0.0406(12) 0.0049(9) 0.0164(9) -0.0027(10)
C63 0.0272(10) 0.0311(11) 0.0396(11) 0.0018(9) 0.0067(8) -0.0032(8)
C64 0.0262(9) 0.0216(10) 0.0312(10) 0.0022(8) 0.0052(8) 0.0024(8)
C65 0.0227(9) 0.0267(11) 0.0343(10) -0.0023(8) -0.0002(8) -0.0019(8)
C66 0.0267(9) 0.0241(10) 0.0251(9) -0.0014(7) 0.0015(7) 0.0006(8)
C67 0.0227(9) 0.0229(10) 0.0265(9) -0.0006(7) 0.0050(7) 0.0011(7)
N68 0.0294(8) 0.0244(9) 0.0245(8) -0.0027(6) 0.0022(6) -0.0008(7)
C69 0.0364(11) 0.0360(12) 0.0252(10) -0.0057(8) 0.0001(8) -0.0047(9)
C70 0.0390(11) 0.0453(13) 0.0197(9) -0.0003(8) 0.0036(8) -0.0013(10)
C71 0.0305(10) 0.0357(12) 0.0310(10) 0.0097(8) 0.0051(8) 0.0003(9)
C72 0.0287(10) 0.0246(10) 0.0284(10) 0.0012(8) 0.0058(8) 0.0012(8)
C73 0.0419(11) 0.0222(10) 0.0337(11) 0.0001(8) 0.0043(9) 0.0048(9)
C74 0.0336(11) 0.0319(11) 0.0414(12) -0.0002(9) 0.0075(9) 0.0082(9)
C75 0.0454(12) 0.0383(13) 0.0370(12) -0.0050(9) 0.0172(10) 0.0016(10)

loop_
_atom_type_symbol
_atom_type_description
_atom_type_scat_dispersion_real
_atom_type_scat_dispersion_imag
_atom_type_scat_source
C C 0.0181 0.0091 'International Tables Vol C Tables 4.2.6.8 and 6.1.1.4'
H H 0.0000 0.0000 'International Tables Vol C Tables 4.2.6.8 and 6.1.1.4'
N N 0.0311 0.0180 'International Tables Vol C Tables 4.2.6.8 and 6.1.1.4'

loop_
_geom_angle_atom_site_label_1
_geom_angle_atom_site_label_2
_geom_angle_atom_site_label_3
_geom_angle
C2 C1 C6 118.47(18)
C2 C1 C17 119.08(17)
C6 C1 C17 122.45(18)
C3 C2 C1 123.31(18)
C2 C3 C4 119.98(19)
C3 C4 C7 122.7(2)
C3 C4 C5 118.30(18)
C7 C4 C5 119.02(18)
C6 C5 C10 122.17(19)
C6 C5 C4 119.28(17)
C10 C5 C4 118.55(18)
C1 C6 C5 120.61(18)
C1 C6 C16 122.51(18)
C5 C6 C16 116.80(17)
C8 C7 C4 121.2(2)
C7 C8 C9 121.5(2)
C11 C9 C8 122.8(2)
C11 C9 C10 118.4(2)
C8 C9 C10 118.84(19)
C14 C10 C5 119.41(19)
C14 C10 C9 119.88(19)
C5 C10 C9 120.7(2)
C12 C11 C9 121.0(2)
C13 C12 C11 121.1(2)
C12 C13 C14 120.3(2)
C13 C14 C10 119.4(2)
C13 C14 C15 122.8(2)
C10 C14 C15 117.89(18)
C16 C15 C14 122.67(19)
C15 C16 C6 121.0(2)
C22 C17 N18 121.55(18)
C22 C17 C1 122.30(19)
N18 C17 C1 116.01(17)
C17 N18 C19 111.37(17)
C17 N18 C23 111.06(17)
C19 N18 C23 108.97(17)
N18 C19 C20 110.56(17)
C19 C20 C21 106.20(16)
C19 C20 C25 108.18(18)
C21 C20 C25 115.18(18)
C22 C21 C20 112.70(17)
C17 C22 C21 124.17(19)
N18 C23 C24 111.14(17)
C23 C24 C25 111.30(19)
C24 C25 C20 114.40(16)
C52 C51 C56 119.37(17)
C52 C51 C67 118.32(16)
C56 C51 C67 122.30(16)
C53 C52 C51 121.83(16)
C52 C53 C54 120.53(17)
C53 C54 C55 118.99(17)
C53 C54 C57 121.95(17)
C55 C54 C57 119.06(16)
C54 C55 C56 120.37(16)
C54 C55 C60 119.49(16)
C56 C55 C60 120.13(16)
C51 C56 C55 118.90(17)
C51 C56 C66 123.14(16)
C55 C56 C66 117.89(15)
C58 C57 C54 121.42(19)
C57 C58 C59 121.28(18)
C61 C59 C60 118.71(19)
C61 C59 C58 122.62(18)
C60 C59 C58 118.67(17)
C64 C60 C59 119.70(16)
C64 C60 C55 120.25(16)
C59 C60 C55 120.05(17)
C62 C61 C59 120.95(19)
C61 C62 C63 120.76(18)
C62 C63 C64 120.59(19)
C63 C64 C60 119.28(17)
C63 C64 C65 122.41(18)
C60 C64 C65 118.31(16)
C66 C65 C64 121.74(18)
C65 C66 C56 121.65(17)
C72 C67 N68 121.69(17)
C72 C67 C51 122.00(17)
N68 C67 C51 116.20(15)
C67 N68 C69 111.21(15)
C67 N68 C73 110.67(15)
C69 N68 C73 109.62(15)
N68 C69 C70 110.53(16)
C71 C70 C69 106.88(16)
C71 C70 C75 114.71(18)
C69 C70 C75 108.43(17)
C72 C71 C70 112.96(16)
C67 C72 C71 123.41(18)
N68 C73 C74 111.50(16)
C75 C74 C73 110.99(18)
C74 C75 C70 113.35(16)

loop_
_geom_bond_atom_site_label_1
_geom_bond_atom_site_label_2
_geom_bond_distance
C1 C2 1.382(3)
C1 C6 1.400(3)
C1 C17 1.499(3)
C2 C3 1.377(3)
C3 C4 1.401(3)
C4 C7 1.431(3)
C4 C5 1.451(3)
C5 C6 1.413(3)
C5 C10 1.422(3)
C6 C16 1.466(3)
C7 C8 1.360(3)
C8 C9 1.424(4)
C9 C11 1.398(3)
C9 C10 1.429(3)
C10 C14 1.420(3)
C11 C12 1.383(4)
C12 C13 1.382(4)
C13 C14 1.399(3)
C14 C15 1.445(3)
C15 C16 1.336(3)
C17 C22 1.318(3)
C17 N18 1.433(3)
N18 C19 1.470(3)
N18 C23 1.477(3)
C19 C20 1.531(3)
C20 C21 1.529(3)
C20 C25 1.537(3)
C21 C22 1.497(3)
C23 C24 1.522(3)
C24 C25 1.527(3)
C51 C52 1.395(3)
C51 C56 1.415(3)
C51 C67 1.490(3)
C52 C53 1.386(3)
C53 C54 1.397(3)
C54 C55 1.421(3)
C54 C57 1.436(3)
C55 C56 1.429(3)
C55 C60 1.433(2)
C56 C66 1.439(3)
C57 C58 1.352(3)
C58 C59 1.437(3)
C59 C61 1.400(3)
C59 C60 1.425(3)
C60 C64 1.418(3)
C61 C62 1.382(3)
C62 C63 1.381(3)
C63 C64 1.399(3)
C64 C65 1.435(3)
C65 C66 1.355(3)
C67 C72 1.339(3)
C67 N68 1.429(2)
N68 C69 1.466(3)
N68 C73 1.474(3)
C69 C70 1.536(3)
C70 C71 1.526(3)
C70 C75 1.539(3)
C71 C72 1.504(3)
C73 C74 1.530(3)
C74 C75 1.533(3)

loop_
_geom_torsion_atom_site_label_1
_geom_torsion_atom_site_label_2
_geom_torsion_atom_site_label_3
_geom_torsion_atom_site_label_4
_geom_torsion
C6 C1 C2 C3 -1.9(3)
C17 C1 C2 C3 177.38(19)
C1 C2 C3 C4 2.2(3)
C2 C3 C4 C7 -179.0(2)
C2 C3 C4 C5 -0.7(3)
C3 C4 C5 C6 -1.0(3)
C7 C4 C5 C6 177.33(18)
C3 C4 C5 C10 178.29(18)
C7 C4 C5 C10 -3.4(3)
C2 C1 C6 C5 0.1(3)
C17 C1 C6 C5 -179.17(17)
C2 C1 C6 C16 -176.61(18)
C17 C1 C6 C16 4.1(3)
C10 C5 C6 C1 -177.97(18)
C4 C5 C6 C1 1.3(3)
C10 C5 C6 C16 -1.0(3)
C4 C5 C6 C16 178.21(17)
C3 C4 C7 C8 179.6(2)
C5 C4 C7 C8 1.4(3)
C4 C7 C8 C9 1.4(3)
C7 C8 C9 C11 178.3(2)
C7 C8 C9 C10 -2.0(3)
C6 C5 C10 C14 1.5(3)
C4 C5 C10 C14 -177.71(17)
C6 C5 C10 C9 -177.99(18)
C4 C5 C10 C9 2.7(3)
C11 C9 C10 C14 0.0(3)
C8 C9 C10 C14 -179.63(19)
C11 C9 C10 C5 179.55(19)
C8 C9 C10 C5 -0.1(3)
C8 C9 C11 C12 -179.0(2)
C10 C9 C11 C12 1.3(3)
C9 C11 C12 C13 -1.7(4)
C11 C12 C13 C14 0.6(4)
C12 C13 C14 C10 0.7(3)
C12 C13 C14 C15 -179.0(2)
C5 C10 C14 C13 179.43(19)
C9 C10 C14 C13 -1.0(3)
C5 C10 C14 C15 -0.8(3)
C9 C10 C14 C15 178.70(18)
C13 C14 C15 C16 179.4(2)
C10 C14 C15 C16 -0.3(3)
C14 C15 C16 C6 0.8(3)
C1 C6 C16 C15 176.71(19)
C5 C6 C16 C15 -0.1(3)
C2 C1 C17 C22 50.8(3)
C6 C1 C17 C22 -130.0(2)
C2 C1 C17 N18 -124.9(2)
C6 C1 C17 N18 54.4(2)
C22 C17 N18 C19 18.6(3)
C1 C17 N18 C19 -165.70(16)
C22 C17 N18 C23 -103.0(2)
C1 C17 N18 C23 72.6(2)
C17 N18 C19 C20 -56.1(2)
C23 N18 C19 C20 66.7(2)
N18 C19 C20 C21 65.5(2)
N18 C19 C20 C25 -58.7(2)
C19 C20 C21 C22 -37.9(2)
C25 C20 C21 C22 81.8(2)
N18 C17 C22 C21 8.0(3)
C1 C17 C22 C21 -167.40(18)
C20 C21 C22 C17 3.6(3)
C17 N18 C23 C24 60.5(2)
C19 N18 C23 C24 -62.5(2)
N18 C23 C24 C25 52.1(2)
C23 C24 C25 C20 -46.6(3)
C19 C20 C25 C24 49.0(2)
C21 C20 C25 C24 -69.6(2)
C56 C51 C52 C53 1.0(3)
C67 C51 C52 C53 -179.56(17)
C51 C52 C53 C54 -0.5(3)
C52 C53 C54 C55 -0.4(3)
C52 C53 C54 C57 179.35(18)
C53 C54 C55 C56 0.8(3)
C57 C54 C55 C56 -178.95(17)
C53 C54 C55 C60 -178.07(17)
C57 C54 C55 C60 2.2(3)
C52 C51 C56 C55 -0.6(3)
C67 C51 C56 C55 -179.99(16)
C52 C51 C56 C66 176.13(17)
C67 C51 C56 C66 -3.3(3)
C54 C55 C56 C51 -0.3(3)
C60 C55 C56 C51 178.57(17)
C54 C55 C56 C66 -177.21(17)
C60 C55 C56 C66 1.7(2)
C53 C54 C57 C58 179.2(2)
C55 C54 C57 C58 -1.0(3)
C54 C57 C58 C59 -0.3(3)
C57 C58 C59 C61 -179.5(2)
C57 C58 C59 C60 0.5(3)
C61 C59 C60 C64 0.5(3)
C58 C59 C60 C64 -179.51(18)
C61 C59 C60 C55 -179.33(18)
C58 C59 C60 C55 0.7(3)
C54 C55 C60 C64 178.19(17)
C56 C55 C60 C64 -0.7(3)
C54 C55 C60 C59 -2.0(3)
C56 C55 C60 C59 179.09(17)
C60 C59 C61 C62 0.0(3)
C58 C59 C61 C62 179.9(2)
C59 C61 C62 C63 -0.1(3)
C61 C62 C63 C64 -0.2(3)
C62 C63 C64 C60 0.6(3)
C62 C63 C64 C65 -179.37(19)
C59 C60 C64 C63 -0.7(3)
C55 C60 C64 C63 179.05(17)
C59 C60 C64 C65 179.23(17)
C55 C60 C64 C65 -1.0(3)
C63 C64 C65 C66 -178.32(19)
C60 C64 C65 C66 1.7(3)
C64 C65 C66 C56 -0.7(3)
C51 C56 C66 C65 -177.74(18)
C55 C56 C66 C65 -1.0(3)
C52 C51 C67 C72 -50.0(3)
C56 C51 C67 C72 129.4(2)
C52 C51 C67 N68 126.24(18)
C56 C51 C67 N68 -54.4(2)
C72 C67 N68 C69 -20.5(2)
C51 C67 N68 C69 163.22(16)
C72 C67 N68 C73 101.6(2)
C51 C67 N68 C73 -74.67(19)
C67 N68 C69 C70 57.3(2)
C73 N68 C69 C70 -65.4(2)
N68 C69 C70 C71 -65.0(2)
N68 C69 C70 C75 59.1(2)
C69 C70 C71 C72 36.2(2)
C75 C70 C71 C72 -84.0(2)
N68 C67 C72 C71 -7.4(3)
C51 C67 C72 C71 168.68(17)
C70 C71 C72 C67 -2.3(3)
C67 N68 C73 C74 -61.5(2)
C69 N68 C73 C74 61.5(2)
N68 C73 C74 C75 -52.4(2)
C73 C74 C75 C70 48.1(2)
C71 C70 C75 C74 68.5(2)
C69 C70 C75 C74 -50.8(2)
